data_4343126
loop_
_publ_author_name
'Su, Kongzhao'
'Jiang, Feilong'
'Qian, Jinjie'
'Chen, Lian'
'Pang, Jiandong'
'Bawaked, Salem M.'
'Mokhtar, Mohamed'
'Al-Thabaiti, Shaeel A'
'Hong, Maochun'

_publ_section_title
;
 Stepwise construction of extra-large heterometallic calixarene-based
 cages.
;
_journal_issue 7
_journal_name_full 'Inorganic chemistry'
_journal_page_first 3183
_journal_page_last 3188
_journal_paper_doi 10.1021/ic502677g
_journal_volume 54
_journal_year 2015
_chemical_formula_sum 'C304 H366 Cl4 Dy4 N8 Na4 Ni24 O74 S24'
_chemical_formula_weight 8342.24
_chemical_name_systematic
; 
 ? 
;
_space_group_IT_number 176
_symmetry_cell_setting hexagonal
_symmetry_space_group_name_Hall '-P 6c'
_symmetry_space_group_name_H-M 'P 63/m'
_atom_sites_solution_hydrogens geom
_atom_sites_solution_primary direct
_atom_sites_solution_secondary difmap
_audit_creation_method SHELXL-97
_cell_angle_alpha 90.00
_cell_angle_beta 90.00
_cell_angle_gamma 120.00
_cell_formula_units_Z 2
_cell_length_a 23.41720(10)
_cell_length_b 23.41720(10)
_cell_length_c 70.1696(3)
_cell_measurement_temperature 100(2)
_cell_volume 33323.4(2)
_computing_structure_refinement 'SHELXL-97 (Sheldrick, 1997)'
_computing_structure_solution 'SHELXS-97 (Sheldrick, 1990)'
_diffrn_ambient_temperature 100(2)
_diffrn_detector_area_resol_mean 10.5594
_diffrn_measured_fraction_theta_full 0.984
_diffrn_measured_fraction_theta_max 0.984
_diffrn_measurement_device_type 'SuperNova, Dual, Cu at zero, Atlas'
_diffrn_measurement_method '\w scans'
_diffrn_radiation_monochromator graphite
_diffrn_radiation_source 'fine-focus sealed tube'
_diffrn_radiation_type CuK\a
_diffrn_radiation_wavelength 1.54184
_diffrn_reflns_av_R_equivalents 0.0933
_diffrn_reflns_av_sigmaI/netI 0.0476
_diffrn_reflns_limit_h_max 29
_diffrn_reflns_limit_h_min -28
_diffrn_reflns_limit_k_max 28
_diffrn_reflns_limit_k_min -29
_diffrn_reflns_limit_l_max 86
_diffrn_reflns_limit_l_min -29
_diffrn_reflns_number 104746
_diffrn_reflns_theta_full 73.56
_diffrn_reflns_theta_max 73.56
_diffrn_reflns_theta_min 3.33
_diffrn_standards_number 106609
_exptl_absorpt_coefficient_mu 4.201
_exptl_absorpt_correction_T_max 0.4198
_exptl_absorpt_correction_T_min 0.3655
_exptl_absorpt_correction_type multi-scan
_exptl_crystal_colour 'hexagonal prism'
_exptl_crystal_density_diffrn 0.816
_exptl_crystal_density_method 'not measured'
_exptl_crystal_description green
_exptl_crystal_F_000 8272
_exptl_crystal_size_max 0.30
_exptl_crystal_size_mid 0.25
_exptl_crystal_size_min 0.25
_platon_squeeze_details
;
;
_refine_diff_density_max 2.097
_refine_diff_density_min -4.134
_refine_diff_density_rms 0.100
_refine_ls_extinction_method none
_refine_ls_goodness_of_fit_ref 1.094
_refine_ls_hydrogen_treatment mixed
_refine_ls_matrix_type full
_refine_ls_number_parameters 742
_refine_ls_number_reflns 22240
_refine_ls_number_restraints 46
_refine_ls_restrained_S_all 1.107
_refine_ls_R_factor_all 0.0839
_refine_ls_R_factor_gt 0.0766
_refine_ls_shift/su_max 0.029
_refine_ls_shift/su_mean 0.000
_refine_ls_structure_factor_coef Fsqd
_refine_ls_weighting_details 'calc w=1/[\s^2^(Fo^2^)+(0.1428P)^2^+13.7754P] where P=(Fo^2^+2Fc^2^)/3'
_refine_ls_weighting_scheme calc
_refine_ls_wR_factor_gt 0.2157
_refine_ls_wR_factor_ref 0.2235
_reflns_number_gt 18461
_reflns_number_total 22240
_reflns_threshold_expression >2sigma(I)
_cod_data_source_file ic502677g_si_002.cif
_cod_data_source_block d:HMONC-3
_cod_original_sg_symbol_H-M P63/m
_cod_database_code 4343126

loop_
_symmetry_equiv_pos_as_xyz
'x, y, z'
'x-y, x, z+1/2'
'-y, x-y, z'
'-x, -y, z+1/2'
'-x+y, -x, z'
'y, -x+y, z+1/2'
'-x, -y, -z'
'-x+y, -x, -z-1/2'
'y, -x+y, -z'
'x, y, -z-1/2'
'x-y, x, -z'
'-y, x-y, -z-1/2'

loop_
_atom_site_label
_atom_site_type_symbol
_atom_site_fract_x
_atom_site_fract_y
_atom_site_fract_z
_atom_site_U_iso_or_equiv
_atom_site_adp_type
_atom_site_occupancy
_atom_site_symmetry_multiplicity
_atom_site_calc_flag
_atom_site_refinement_flags
Dy1 Dy 0.3333 0.6667 0.624580(5) 0.03510(12) Uani 1 3 d S
Ni1 Ni 0.57473(3) 0.67215(3) 0.643752(9) 0.03874(16) Uani 1 1 d .
Cl1 Cl 0.27386(9) 0.44195(10) 0.61802(3) 0.0409(4) Uani 0.66 1 d P
S1 S 0.68769(5) 0.70052(7) 0.636040(18) 0.0565(3) Uani 1 1 d .
O1 O 0.57467(13) 0.70900(15) 0.61759(4) 0.0432(6) Uani 1 1 d .
N1 N 0.58371(18) 0.75724(18) 0.65555(5) 0.0473(8) Uani 1 1 d D
C1 C 0.6258(2) 0.7246(2) 0.60612(6) 0.0474(9) Uani 1 1 d .
C10 C 0.8214(7) 0.7331(9) 0.57089(16) 0.205(8) Uani 1 1 d .
H10A H 0.8368 0.7232 0.5590 0.307 Uiso 1 1 calc R
H10B H 0.7914 0.6919 0.5774 0.307 Uiso 1 1 calc R
H10C H 0.8594 0.7602 0.5791 0.307 Uiso 1 1 calc R
C39A C 0.4804(11) 0.6601(10) 0.5059(2) 0.112(6) Uani 0.50 1 d P
H39A H 0.5178 0.7052 0.5066 0.168 Uiso 0.50 1 calc PR
H39B H 0.4425 0.6576 0.5126 0.168 Uiso 0.50 1 calc PR
H39C H 0.4689 0.6476 0.4925 0.168 Uiso 0.50 1 calc PR
C40A C 0.5620(11) 0.6228(12) 0.5126(3) 0.118(7) Uani 0.50 1 d PU
H40A H 0.5765 0.6019 0.5221 0.177 Uiso 0.50 1 calc PR
H40B H 0.5908 0.6708 0.5132 0.177 Uiso 0.50 1 calc PR
H40C H 0.5641 0.6070 0.4999 0.177 Uiso 0.50 1 calc PR
C40B C 0.5519(15) 0.5761(17) 0.5170(3) 0.162(11) Uani 0.50 1 d PU
H40D H 0.5699 0.5781 0.5043 0.244 Uiso 0.50 1 calc PR
H40E H 0.5271 0.5301 0.5212 0.244 Uiso 0.50 1 calc PR
H40F H 0.5881 0.6016 0.5259 0.244 Uiso 0.50 1 calc PR
C39B C 0.5442(9) 0.6758(8) 0.50771(19) 0.098(5) Uani 0.50 1 d P
H39D H 0.5851 0.6996 0.5151 0.147 Uiso 0.50 1 calc PR
H39E H 0.5205 0.7004 0.5081 0.147 Uiso 0.50 1 calc PR
H39F H 0.5547 0.6713 0.4945 0.147 Uiso 0.50 1 calc PR
Ni2 Ni 0.46668(3) 0.52456(3) 0.643382(9) 0.03840(16) Uani 1 1 d .
S2 S 0.49890(7) 0.44275(6) 0.635359(16) 0.0537(3) Uani 1 1 d .
O2 O 0.55540(14) 0.58591(14) 0.63177(4) 0.0437(6) Uani 1 1 d .
N2 N 0.37364(18) 0.46744(19) 0.65471(5) 0.0485(8) Uani 1 1 d U
C2 C 0.6266(2) 0.7440(2) 0.58730(7) 0.0516(10) Uani 1 1 d .
Ni3 Ni 0.49820(3) 0.71865(3) 0.607688(9) 0.03566(16) Uani 1 1 d .
S3 S 0.36552(6) 0.49019(5) 0.578479(14) 0.0474(2) Uani 1 1 d .
O3 O 0.42527(14) 0.50475(14) 0.61713(4) 0.0423(6) Uani 1 1 d .
C3 C 0.6780(3) 0.7580(3) 0.57476(8) 0.0647(14) Uani 1 1 d .
H42 H 0.6761 0.7711 0.5621 0.078 Uiso 1 1 calc R
Ni4 Ni 0.36909(3) 0.54288(3) 0.607481(9) 0.03583(16) Uani 1 1 d .
S4 S 0.55825(5) 0.75184(5) 0.578901(14) 0.0466(2) Uani 1 1 d .
O4 O 0.45046(13) 0.62506(13) 0.59568(4) 0.0394(6) Uani 1 1 d .
C4 C 0.7317(3) 0.7531(3) 0.58048(9) 0.0758(17) Uani 1 1 d .
O5 O 0.58287(15) 0.64259(16) 0.67014(4) 0.0502(7) Uani 1 1 d .
C5 C 0.7329(3) 0.7344(3) 0.59930(8) 0.0676(14) Uani 1 1 d .
H40 H 0.7695 0.7312 0.6037 0.081 Uiso 1 1 calc R
Dy2 Dy 0.28744(3) 0.49258(3) 0.652984(10) 0.03833(17) Uani 0.33 1 d P
O6 O 0.50392(16) 0.53552(15) 0.66997(4) 0.0490(7) Uani 1 1 d .
C6 C 0.6807(2) 0.7205(2) 0.61179(7) 0.0550(11) Uani 1 1 d .
O7 O 0.47262(12) 0.61603(12) 0.64613(3) 0.0350(5) Uani 1 1 d .
C7 C 0.7880(4) 0.7679(5) 0.56670(13) 0.106(3) Uani 1 1 d .
O8 O 0.45020(13) 0.69060(13) 0.63391(4) 0.0371(5) Uani 1 1 d .
C8 C 0.8127(8) 0.8296(8) 0.5585(3) 0.235(10) Uani 1 1 d .
H8A H 0.8408 0.8635 0.5678 0.353 Uiso 1 1 calc R
H8B H 0.7761 0.8362 0.5548 0.353 Uiso 1 1 calc R
H8C H 0.8388 0.8327 0.5473 0.353 Uiso 1 1 calc R
O9 O 0.37372(12) 0.58652(13) 0.63367(4) 0.0360(5) Uani 1 1 d .
C9 C 0.7575(9) 0.7343(12) 0.5479(2) 0.232(9) Uani 1 1 d .
H9A H 0.7317 0.7530 0.5426 0.348 Uiso 1 1 calc R
H9B H 0.7286 0.6869 0.5501 0.348 Uiso 1 1 calc R
H9C H 0.7925 0.7412 0.5390 0.348 Uiso 1 1 calc R
O10 O 0.31047(12) 0.58231(12) 0.60145(4) 0.0369(5) Uani 1 1 d .
O11 O 0.3333 0.6667 0.65814(7) 0.0486(12) Uani 1 3 d S
C11 C 0.6004(2) 0.5687(2) 0.63357(6) 0.0471(9) Uani 1 1 d .
O12 O 0.3228(13) 0.5851(9) 0.6707(2) 0.149(10) Uani 0.33 1 d P
C12 C 0.6676(2) 0.6166(3) 0.63478(7) 0.0568(11) Uani 1 1 d .
O13 O 0.2805(8) 0.4622(7) 0.6868(2) 0.091(4) Uani 0.33 1 d P
C13 C 0.6984(3) 0.5311(4) 0.63759(9) 0.0771(17) Uani 1 1 d .
O14 O 0.2478(15) 0.3768(9) 0.6540(3) 0.145(10) Uani 0.33 1 d P
C14 C 0.7161(3) 0.5984(3) 0.63689(9) 0.0715(16) Uani 1 1 d .
H14 H 0.7612 0.6316 0.6379 0.086 Uiso 1 1 calc R
O15 O 0.2815(5) 0.4701(5) 0.62022(15) 0.033(2) Uani 0.33 1 d P
C15 C 0.6332(4) 0.4855(4) 0.63689(8) 0.0760(18) Uani 1 1 d .
H16 H 0.6203 0.4402 0.6381 0.091 Uiso 1 1 calc R
C16 C 0.5844(3) 0.5025(3) 0.63448(7) 0.0585(12) Uani 1 1 d .
C17 C 0.7510(5) 0.5103(6) 0.63925(14) 0.120(3) Uani 1 1 d U
C18 C 0.8148(5) 0.5627(6) 0.63155(19) 0.146(4) Uani 1 1 d U
H18A H 0.8316 0.6022 0.6396 0.218 Uiso 1 1 calc R
H18B H 0.8085 0.5735 0.6185 0.218 Uiso 1 1 calc R
H18C H 0.8467 0.5471 0.6315 0.218 Uiso 1 1 calc R
C19 C 0.7351(6) 0.4564(6) 0.62338(18) 0.138(3) Uani 1 1 d U
H19A H 0.6874 0.4312 0.6212 0.207 Uiso 1 1 calc R
H19B H 0.7505 0.4265 0.6276 0.207 Uiso 1 1 calc R
H19C H 0.7575 0.4781 0.6115 0.207 Uiso 1 1 calc R
C20 C 0.7321(8) 0.4569(8) 0.6521(3) 0.244(10) Uani 1 1 d U
H20A H 0.6841 0.4282 0.6517 0.366 Uiso 1 1 calc R
H20B H 0.7459 0.4740 0.6650 0.366 Uiso 1 1 calc R
H20C H 0.7533 0.4316 0.6483 0.366 Uiso 1 1 calc R
C21 C 0.4363(2) 0.4673(2) 0.60571(6) 0.0466(9) Uani 1 1 d .
C22 C 0.4716(3) 0.4356(2) 0.61127(6) 0.0544(11) Uani 1 1 d .
C23 C 0.4834(4) 0.3965(3) 0.59881(8) 0.0728(17) Uani 1 1 d .
H28 H 0.5081 0.3770 0.6032 0.087 Uiso 1 1 calc R
C24 C 0.4607(4) 0.3852(3) 0.58024(7) 0.0742(18) Uani 1 1 d .
C25 C 0.4223(3) 0.4135(3) 0.57451(6) 0.0651(15) Uani 1 1 d .
H30 H 0.4038 0.4052 0.5621 0.078 Uiso 1 1 calc R
C26 C 0.4115(3) 0.4534(2) 0.58686(6) 0.0519(10) Uani 1 1 d .
C27 C 0.4709(6) 0.3388(4) 0.56695(9) 0.110(3) Uani 1 1 d .
C28 C 0.5317(7) 0.3339(6) 0.57276(13) 0.152(5) Uani 1 1 d .
H28A H 0.5716 0.3770 0.5712 0.228 Uiso 1 1 calc R
H28B H 0.5347 0.3014 0.5647 0.228 Uiso 1 1 calc R
H28C H 0.5276 0.3202 0.5861 0.228 Uiso 1 1 calc R
C29 C 0.4895(6) 0.3690(5) 0.54691(13) 0.124(3) Uani 1 1 d U
H29A H 0.4618 0.3879 0.5435 0.186 Uiso 1 1 calc R
H29B H 0.4825 0.3346 0.5377 0.186 Uiso 1 1 calc R
H29C H 0.5359 0.4037 0.5468 0.186 Uiso 1 1 calc R
C30 C 0.4105(8) 0.2688(6) 0.5699(2) 0.197(7) Uani 1 1 d .
H30A H 0.4257 0.2371 0.5719 0.295 Uiso 1 1 calc R
H30B H 0.3821 0.2562 0.5586 0.295 Uiso 1 1 calc R
H30C H 0.3855 0.2689 0.5811 0.295 Uiso 1 1 calc R
C31 C 0.4619(2) 0.6203(2) 0.57746(5) 0.0436(9) Uani 1 1 d .
C32 C 0.4270(3) 0.5614(2) 0.56720(6) 0.0517(10) Uani 1 1 d .
C33 C 0.4403(3) 0.5584(3) 0.54758(7) 0.0679(15) Uani 1 1 d .
H24 H 0.4156 0.5176 0.5411 0.081 Uiso 1 1 calc R
C34 C 0.4866(4) 0.6113(3) 0.53767(7) 0.0788(18) Uani 1 1 d .
C35 C 0.5227(3) 0.6704(3) 0.54791(7) 0.0689(15) Uani 1 1 d .
H26 H 0.5561 0.7083 0.5416 0.083 Uiso 1 1 calc R
C36 C 0.5106(3) 0.6747(2) 0.56709(6) 0.0539(11) Uani 1 1 d .
C37 C 0.5013(5) 0.6079(4) 0.51631(9) 0.105(3) Uani 1 1 d U
C38 C 0.4456(5) 0.5571(6) 0.50633(10) 0.149(5) Uani 1 1 d .
H48A H 0.4577 0.5557 0.4930 0.223 Uiso 1 1 calc R
H48B H 0.4092 0.5664 0.5067 0.223 Uiso 1 1 calc R
H48C H 0.4317 0.5144 0.5124 0.223 Uiso 1 1 calc R
C41 C 0.43323(17) 0.63053(18) 0.63819(5) 0.0330(7) Uani 1 1 d .
C42 C 0.5466(9) 0.7434(8) 0.6735(2) 0.133(5) Uani 0.66 1 d P
C43 C 0.6502(5) 0.8132(5) 0.6565(2) 0.107(4) Uani 0.66 1 d PD
C44 C 0.3668(8) 0.5012(8) 0.6735(2) 0.130(4) Uani 0.66 1 d PU
C45 C 0.3503(8) 0.4018(7) 0.6557(2) 0.129(5) Uani 0.66 1 d PU
H22A H 0.3800 0.3934 0.6636 0.193 Uiso 0.66 1 calc PR
H22B H 0.3478 0.3843 0.6429 0.193 Uiso 0.66 1 calc PR
H22C H 0.3062 0.3801 0.6614 0.193 Uiso 0.66 1 calc PR
C47 C 0.5468(3) 0.5873(2) 0.69960(6) 0.0530(10) Uani 1 1 d .
C49 C 0.5894(4) 0.6413(4) 0.70938(9) 0.103(3) Uani 1 1 d .
H56 H 0.6197 0.6800 0.7027 0.124 Uiso 1 1 calc R
C50 C 0.5899(4) 0.6410(4) 0.72913(8) 0.110(3) Uani 1 1 d .
H57 H 0.6207 0.6798 0.7357 0.132 Uiso 1 1 calc R
C51 C 0.5476(3) 0.5869(3) 0.73943(6) 0.0664(14) Uani 1 1 d .
C52 C 0.5062(5) 0.5308(3) 0.72919(8) 0.108(3) Uani 1 1 d .
H59 H 0.4781 0.4909 0.7357 0.129 Uiso 1 1 calc R
C48 C 0.5054(4) 0.5324(3) 0.70968(8) 0.097(3) Uani 1 1 d .
H60 H 0.4749 0.4939 0.7030 0.117 Uiso 1 1 calc R
C46 C 0.5446(2) 0.5880(2) 0.67818(6) 0.0464(9) Uani 1 1 d .

loop_
_atom_site_aniso_label
_atom_site_aniso_U_11
_atom_site_aniso_U_22
_atom_site_aniso_U_33
_atom_site_aniso_U_23
_atom_site_aniso_U_13
_atom_site_aniso_U_12
Dy1 0.04068(14) 0.04068(14) 0.0239(2) 0.000 0.000 0.02034(7)
Ni1 0.0397(3) 0.0486(4) 0.0326(3) 0.0025(3) 0.0013(3) 0.0256(3)
Cl1 0.0489(8) 0.0364(9) 0.0366(8) -0.0011(8) -0.0005(6) 0.0207(9)
S1 0.0436(5) 0.0731(7) 0.0593(7) 0.0122(6) 0.0061(5) 0.0340(5)
O1 0.0428(14) 0.0572(16) 0.0372(15) 0.0129(12) 0.0122(11) 0.0305(13)
N1 0.053(2) 0.0523(19) 0.0423(19) -0.0112(15) -0.0125(15) 0.0308(17)
C1 0.044(2) 0.053(2) 0.048(2) 0.0075(19) 0.0141(18) 0.0262(18)
C10 0.199(12) 0.43(2) 0.119(8) 0.091(11) 0.083(8) 0.252(16)
C39A 0.144(16) 0.138(15) 0.056(8) 0.005(8) 0.009(9) 0.073(13)
C40A 0.120(8) 0.119(8) 0.108(8) -0.007(5) 0.005(5) 0.053(5)
C40B 0.21(3) 0.27(4) 0.065(11) -0.036(16) 0.024(13) 0.16(3)
C39B 0.117(12) 0.102(11) 0.054(7) -0.001(7) 0.008(8) 0.039(10)
Ni2 0.0500(4) 0.0441(3) 0.0277(3) 0.0015(2) 0.0018(3) 0.0285(3)
S2 0.0838(8) 0.0571(6) 0.0392(5) 0.0041(4) 0.0039(5) 0.0496(6)
O2 0.0525(15) 0.0567(16) 0.0347(14) 0.0018(12) 0.0037(12) 0.0368(14)
N2 0.0501(19) 0.058(2) 0.0385(18) 0.0164(15) 0.0088(15) 0.0277(17)
C2 0.048(2) 0.059(2) 0.053(3) 0.011(2) 0.020(2) 0.030(2)
Ni3 0.0391(3) 0.0415(3) 0.0281(3) 0.0033(2) 0.0046(2) 0.0214(3)
S3 0.0668(6) 0.0509(5) 0.0302(5) -0.0076(4) -0.0018(4) 0.0336(5)
O3 0.0557(16) 0.0483(14) 0.0302(13) -0.0067(11) -0.0024(11) 0.0314(13)
C3 0.067(3) 0.073(3) 0.059(3) 0.026(3) 0.034(2) 0.039(3)
Ni4 0.0438(3) 0.0393(3) 0.0266(3) -0.0025(2) 0.0001(2) 0.0224(3)
S4 0.0551(5) 0.0544(5) 0.0336(5) 0.0108(4) 0.0139(4) 0.0299(5)
O4 0.0471(14) 0.0486(14) 0.0255(12) 0.0003(10) 0.0062(10) 0.0262(12)
C4 0.060(3) 0.086(4) 0.089(4) 0.032(3) 0.046(3) 0.043(3)
O5 0.0491(16) 0.0612(18) 0.0371(15) 0.0081(13) 0.0002(12) 0.0252(14)
C5 0.056(3) 0.087(4) 0.074(3) 0.027(3) 0.026(3) 0.047(3)
Dy2 0.0436(4) 0.0388(3) 0.0341(4) 0.0016(3) 0.0030(3) 0.0218(3)
O6 0.0681(19) 0.0562(17) 0.0286(14) 0.0012(12) -0.0051(13) 0.0354(15)
C6 0.045(2) 0.064(3) 0.059(3) 0.010(2) 0.013(2) 0.030(2)
O7 0.0416(13) 0.0434(13) 0.0253(12) 0.0016(10) 0.0004(10) 0.0253(11)
C7 0.095(5) 0.134(7) 0.113(6) 0.052(5) 0.073(5) 0.076(5)
O8 0.0420(13) 0.0396(13) 0.0308(13) 0.0056(10) 0.0052(10) 0.0212(11)
C8 0.206(15) 0.187(14) 0.34(2) 0.104(16) 0.187(17) 0.117(13)
O9 0.0379(12) 0.0405(13) 0.0309(13) -0.0028(10) -0.0025(10) 0.0205(11)
C9 0.197(16) 0.39(3) 0.139(12) 0.007(15) 0.043(11) 0.172(19)
O10 0.0362(12) 0.0391(13) 0.0332(14) -0.0036(10) -0.0002(10) 0.0173(10)
O11 0.0617(19) 0.0617(19) 0.022(2) 0.000 0.000 0.0308(10)
C11 0.058(2) 0.065(3) 0.038(2) 0.0095(19) 0.0087(18) 0.045(2)
O12 0.27(3) 0.092(11) 0.069(10) -0.011(8) -0.002(12) 0.077(15)
C12 0.057(3) 0.078(3) 0.056(3) 0.012(2) 0.007(2) 0.049(3)
O13 0.119(12) 0.086(9) 0.072(9) 0.002(7) 0.003(8) 0.054(9)
C13 0.086(4) 0.102(5) 0.078(4) 0.017(3) 0.017(3) 0.073(4)
O14 0.26(3) 0.083(11) 0.093(12) -0.009(9) -0.034(14) 0.088(15)
C14 0.059(3) 0.095(4) 0.085(4) 0.023(3) 0.020(3) 0.057(3)
O15 0.034(4) 0.022(4) 0.042(5) -0.003(4) -0.001(3) 0.013(4)
C15 0.113(5) 0.106(5) 0.060(3) 0.008(3) 0.010(3) 0.093(4)
C16 0.082(3) 0.076(3) 0.047(3) 0.005(2) 0.006(2) 0.061(3)
C17 0.136(7) 0.182(9) 0.115(6) 0.034(5) 0.032(5) 0.134(8)
C18 0.132(5) 0.150(5) 0.191(6) -0.014(4) 0.002(4) 0.098(4)
C19 0.129(5) 0.141(5) 0.178(6) -0.004(4) 0.026(4) 0.093(4)
C20 0.184(14) 0.163(13) 0.41(3) 0.076(13) -0.071(15) 0.107(12)
C21 0.070(3) 0.046(2) 0.032(2) 0.0010(16) 0.0090(18) 0.035(2)
C22 0.091(3) 0.064(3) 0.029(2) 0.0027(18) 0.003(2) 0.055(3)
C23 0.132(5) 0.077(3) 0.052(3) 0.007(2) 0.013(3) 0.084(4)
C24 0.142(6) 0.076(3) 0.040(3) -0.004(2) 0.004(3) 0.081(4)
C25 0.125(5) 0.060(3) 0.028(2) 0.0001(19) 0.010(2) 0.059(3)
C26 0.082(3) 0.044(2) 0.038(2) 0.0010(17) 0.008(2) 0.037(2)
C27 0.229(10) 0.131(6) 0.047(3) -0.021(4) -0.008(5) 0.148(8)
C28 0.258(14) 0.203(11) 0.090(6) -0.034(7) 0.011(7) 0.187(12)
C29 0.154(5) 0.136(5) 0.107(5) -0.017(4) 0.010(4) 0.091(4)
C30 0.224(15) 0.161(11) 0.235(16) -0.130(12) -0.059(12) 0.118(11)
C31 0.060(2) 0.059(2) 0.0251(18) 0.0027(16) 0.0052(16) 0.039(2)
C32 0.073(3) 0.061(3) 0.031(2) 0.0005(18) 0.0060(19) 0.041(2)
C33 0.111(4) 0.067(3) 0.028(2) -0.008(2) 0.005(2) 0.047(3)
C34 0.126(5) 0.081(4) 0.031(2) -0.002(2) 0.014(3) 0.053(4)
C35 0.102(4) 0.071(3) 0.031(2) 0.009(2) 0.022(2) 0.042(3)
C36 0.074(3) 0.062(3) 0.033(2) 0.0103(19) 0.014(2) 0.039(2)
C37 0.154(8) 0.086(5) 0.047(3) -0.002(3) 0.031(4) 0.039(5)
C38 0.159(9) 0.188(11) 0.043(4) -0.029(5) 0.008(4) 0.044(8)
C41 0.0361(17) 0.0457(19) 0.0251(17) 0.0038(14) 0.0004(13) 0.0263(15)
C42 0.168(15) 0.114(10) 0.122(12) -0.042(9) -0.018(10) 0.074(11)
C43 0.081(7) 0.059(5) 0.143(11) -0.031(6) -0.005(7) 0.007(5)
C44 0.111(7) 0.130(7) 0.102(7) 0.015(6) 0.030(6) 0.026(6)
C45 0.125(9) 0.116(9) 0.112(9) 0.014(7) 0.022(7) 0.036(7)
C47 0.067(3) 0.064(3) 0.029(2) 0.0012(18) -0.0031(18) 0.033(2)
C49 0.109(5) 0.080(4) 0.050(3) 0.014(3) -0.002(3) -0.005(4)
C50 0.131(6) 0.077(4) 0.039(3) 0.001(3) -0.006(3) -0.009(4)
C51 0.088(4) 0.071(3) 0.025(2) -0.001(2) -0.001(2) 0.029(3)
C52 0.162(7) 0.063(3) 0.036(3) -0.001(2) 0.001(4) 0.009(4)
C48 0.145(7) 0.067(3) 0.042(3) 0.000(3) -0.014(4) 0.024(4)
C46 0.057(2) 0.062(3) 0.031(2) -0.0001(18) -0.0012(17) 0.038(2)

loop_
_atom_type_symbol
_atom_type_description
_atom_type_scat_dispersion_real
_atom_type_scat_dispersion_imag
_atom_type_scat_source
C C 0.0181 0.0091 'International Tables Vol C Tables 4.2.6.8 and 6.1.1.4'
Cl Cl 0.3639 0.7018 'International Tables Vol C Tables 4.2.6.8 and 6.1.1.4'
H H 0.0000 0.0000 'International Tables Vol C Tables 4.2.6.8 and 6.1.1.4'
Dy Dy -9.8046 9.8477 'International Tables Vol C Tables 4.2.6.8 and 6.1.1.4'
N N 0.0311 0.0180 'International Tables Vol C Tables 4.2.6.8 and 6.1.1.4'
Ni Ni -3.0029 0.5091 'International Tables Vol C Tables 4.2.6.8 and 6.1.1.4'
O O 0.0492 0.0322 'International Tables Vol C Tables 4.2.6.8 and 6.1.1.4'
S S 0.3331 0.5567 'International Tables Vol C Tables 4.2.6.8 and 6.1.1.4'

loop_
_geom_angle_atom_site_label_1
_geom_angle_atom_site_label_2
_geom_angle_atom_site_label_3
_geom_angle
_geom_angle_site_symmetry_1
_geom_angle_site_symmetry_3
O11 Dy1 O10 132.52(6) . 5_565
O11 Dy1 O10 132.52(7) . 3_665
O10 Dy1 O10 79.32(10) 5_565 3_665
O11 Dy1 O10 132.52(6) . .
O10 Dy1 O10 79.32(10) 5_565 .
O10 Dy1 O10 79.32(10) 3_665 .
O11 Dy1 O9 75.62(6) . 5_565
O10 Dy1 O9 65.10(8) 5_565 5_565
O10 Dy1 O9 144.27(8) 3_665 5_565
O10 Dy1 O9 96.49(8) . 5_565
O11 Dy1 O9 75.62(6) . 3_665
O10 Dy1 O9 96.49(8) 5_565 3_665
O10 Dy1 O9 65.10(8) 3_665 3_665
O10 Dy1 O9 144.27(8) . 3_665
O9 Dy1 O9 114.04(4) 5_565 3_665
O11 Dy1 O9 75.62(6) . .
O10 Dy1 O9 144.27(8) 5_565 .
O10 Dy1 O9 96.49(8) 3_665 .
O10 Dy1 O9 65.10(8) . .
O9 Dy1 O9 114.04(4) 5_565 .
O9 Dy1 O9 114.04(4) 3_665 .
O11 Dy1 O8 75.35(6) . 3_665
O10 Dy1 O8 64.99(8) 5_565 3_665
O10 Dy1 O8 97.22(8) 3_665 3_665
O10 Dy1 O8 144.08(8) . 3_665
O9 Dy1 O8 65.59(8) 5_565 3_665
O9 Dy1 O8 50.18(8) 3_665 3_665
O9 Dy1 O8 149.90(8) . 3_665
O11 Dy1 O8 75.35(6) . 5_565
O10 Dy1 O8 97.22(8) 5_565 5_565
O10 Dy1 O8 144.08(8) 3_665 5_565
O10 Dy1 O8 64.99(8) . 5_565
O9 Dy1 O8 50.18(8) 5_565 5_565
O9 Dy1 O8 149.90(8) 3_665 5_565
O9 Dy1 O8 65.59(8) . 5_565
O8 Dy1 O8 113.83(5) 3_665 5_565
O11 Dy1 O8 75.35(6) . .
O10 Dy1 O8 144.08(8) 5_565 .
O10 Dy1 O8 64.99(8) 3_665 .
O10 Dy1 O8 97.22(8) . .
O9 Dy1 O8 149.90(8) 5_565 .
O9 Dy1 O8 65.59(8) 3_665 .
O9 Dy1 O8 50.18(8) . .
O8 Dy1 O8 113.83(5) 3_665 .
O8 Dy1 O8 113.83(4) 5_565 .
O11 Dy1 C41 71.53(7) . 3_665
O10 Dy1 C41 82.02(9) 5_565 3_665
O10 Dy1 C41 82.42(9) 3_665 3_665
O10 Dy1 C41 155.95(9) . 3_665
O9 Dy1 C41 89.23(9) 5_565 3_665
O9 Dy1 C41 25.18(9) 3_665 3_665
O9 Dy1 C41 133.03(9) . 3_665
O8 Dy1 C41 25.22(9) 3_665 3_665
O8 Dy1 C41 132.92(9) 5_565 3_665
O8 Dy1 C41 89.05(9) . 3_665
O11 Dy1 C41 71.53(7) . 5_565
O10 Dy1 C41 82.42(9) 5_565 5_565
O10 Dy1 C41 155.95(9) 3_665 5_565
O10 Dy1 C41 82.02(9) . 5_565
O9 Dy1 C41 25.18(9) 5_565 5_565
O9 Dy1 C41 133.03(9) 3_665 5_565
O9 Dy1 C41 89.23(9) . 5_565
O8 Dy1 C41 89.05(9) 3_665 5_565
O8 Dy1 C41 25.22(9) 5_565 5_565
O8 Dy1 C41 132.92(9) . 5_565
C41 Dy1 C41 110.45(6) 3_665 5_565
O5 Ni1 O2 92.95(13) . .
O5 Ni1 O1 174.87(14) . .
O2 Ni1 O1 90.06(12) . .
O5 Ni1 N1 88.94(14) . .
O2 Ni1 N1 173.69(13) . .
O1 Ni1 N1 88.51(14) . .
O5 Ni1 O7 89.17(11) . .
O2 Ni1 O7 77.85(11) . .
O1 Ni1 O7 95.53(11) . .
N1 Ni1 O7 96.17(13) . .
O5 Ni1 S1 91.22(9) . .
O2 Ni1 S1 81.41(9) . .
O1 Ni1 S1 85.12(8) . .
N1 Ni1 S1 104.59(11) . .
O7 Ni1 S1 159.24(8) . .
O15 Cl1 Ni3 53.4(10) . 5_565
O15 Cl1 Ni4 52.6(10) . .
Ni3 Cl1 Ni4 80.36(6) 5_565 .
O15 Cl1 Dy2 51.9(10) . .
Ni3 Cl1 Dy2 89.96(6) 5_565 .
Ni4 Cl1 Dy2 90.01(7) . .
C12 S1 C6 103.4(2) . .
C12 S1 Ni1 93.33(16) . .
C6 S1 Ni1 93.08(15) . .
C1 O1 Ni1 118.1(3) . .
C1 O1 Ni3 118.9(3) . .
Ni1 O1 Ni3 122.94(13) . .
C43 N1 C42 114.2(9) . .
C43 N1 Ni1 115.8(6) . .
C42 N1 Ni1 111.5(6) . .
C43 N1 Dy2 109.6(6) . 3_665
C42 N1 Dy2 70.9(7) . 3_665
Ni1 N1 Dy2 126.67(16) . 3_665
O1 C1 C2 121.7(4) . .
O1 C1 C6 122.8(4) . .
C2 C1 C6 115.4(4) . .
C7 C10 H10A 109.5 . .
C7 C10 H10B 109.5 . .
H10A C10 H10B 109.5 . .
C7 C10 H10C 109.5 . .
H10A C10 H10C 109.5 . .
H10B C10 H10C 109.5 . .
C37 C39A H39A 109.5 . .
C37 C39A H39B 109.5 . .
H39A C39A H39B 109.5 . .
C37 C39A H39C 109.5 . .
H39A C39A H39C 109.5 . .
H39B C39A H39C 109.5 . .
C37 C40A H40A 109.5 . .
C37 C40A H40B 109.5 . .
H40A C40A H40B 109.5 . .
C37 C40A H40C 109.5 . .
H40A C40A H40C 109.5 . .
H40B C40A H40C 109.5 . .
C37 C40B H40D 109.5 . .
C37 C40B H40E 109.5 . .
H40D C40B H40E 109.5 . .
C37 C40B H40F 109.5 . .
H40D C40B H40F 109.5 . .
H40E C40B H40F 109.5 . .
C37 C39B H39D 109.5 . .
C37 C39B H39E 109.5 . .
H39D C39B H39E 109.5 . .
C37 C39B H39F 109.5 . .
H39D C39B H39F 109.5 . .
H39E C39B H39F 109.5 . .
O2 Ni2 O6 93.28(13) . .
O2 Ni2 O3 90.03(12) . .
O6 Ni2 O3 174.86(13) . .
O2 Ni2 N2 175.28(14) . .
O6 Ni2 N2 88.59(14) . .
O3 Ni2 N2 88.41(14) . .
O2 Ni2 O7 77.85(11) . .
O6 Ni2 O7 88.92(11) . .
O3 Ni2 O7 95.62(11) . .
N2 Ni2 O7 97.87(13) . .
O2 Ni2 S2 81.59(9) . .
O6 Ni2 S2 91.69(9) . .
O3 Ni2 S2 84.91(8) . .
N2 Ni2 S2 102.70(12) . .
O7 Ni2 S2 159.43(8) . .
C16 S2 C22 104.5(2) . .
C16 S2 Ni2 93.38(15) . .
C22 S2 Ni2 93.15(15) . .
C11 O2 Ni2 116.3(3) . .
C11 O2 Ni1 117.1(3) . .
Ni2 O2 Ni1 100.39(12) . .
C45 N2 C44 116.0(9) . .
C45 N2 Ni2 116.9(8) . .
C44 N2 Ni2 109.6(6) . .
C45 N2 Dy2 112.0(8) . .
C44 N2 Dy2 66.9(7) . .
Ni2 N2 Dy2 125.01(17) . .
C3 C2 C1 123.0(5) . .
C3 C2 S4 118.6(4) . .
C1 C2 S4 118.4(3) . .
O1 Ni3 O10 172.34(11) . 3_665
O1 Ni3 O4 93.48(12) . .
O10 Ni3 O4 89.37(11) 3_665 .
O1 Ni3 O8 91.69(11) . .
O10 Ni3 O8 80.94(10) 3_665 .
O4 Ni3 O8 96.02(11) . .
O1 Ni3 O15 95.5(3) . 3_665
O10 Ni3 O15 81.2(3) 3_665 3_665
O4 Ni3 O15 169.9(3) . 3_665
O8 Ni3 O15 79.2(3) . 3_665
O1 Ni3 S4 85.20(8) . .
O10 Ni3 S4 102.13(8) 3_665 .
O4 Ni3 S4 85.29(8) . .
O8 Ni3 S4 176.70(8) . .
O15 Ni3 S4 100.0(3) 3_665 .
O1 Ni3 Cl1 87.70(10) . 3_665
O10 Ni3 Cl1 90.28(9) 3_665 3_665
O4 Ni3 Cl1 173.46(9) . 3_665
O8 Ni3 Cl1 90.38(9) . 3_665
O15 Ni3 Cl1 13.5(3) 3_665 3_665
S4 Ni3 Cl1 88.40(6) . 3_665
C32 S3 C26 101.7(2) . .
C32 S3 Ni4 95.40(15) . .
C26 S3 Ni4 95.51(15) . .
C21 O3 Ni2 118.6(3) . .
C21 O3 Ni4 118.5(3) . .
Ni2 O3 Ni4 122.79(13) . .
C4 C3 C2 120.9(5) . .
C4 C3 H42 119.5 . .
C2 C3 H42 119.5 . .
O3 Ni4 O10 172.55(11) . .
O3 Ni4 O9 92.01(10) . .
O10 Ni4 O9 80.96(10) . .
O3 Ni4 O4 92.53(12) . .
O10 Ni4 O4 90.64(11) . .
O9 Ni4 O4 95.65(11) . .
O3 Ni4 O15 94.9(3) . .
O10 Ni4 O15 81.4(3) . .
O9 Ni4 O15 79.2(3) . .
O4 Ni4 O15 171.1(3) . .
O3 Ni4 S3 85.37(8) . .
O10 Ni4 S3 101.62(8) . .
O9 Ni4 S3 177.27(8) . .
O4 Ni4 S3 85.24(8) . .
O15 Ni4 S3 100.2(3) . .
O3 Ni4 Cl1 87.24(10) . .
O10 Ni4 Cl1 90.31(9) . .
O9 Ni4 Cl1 90.35(9) . .
O4 Ni4 Cl1 174.00(9) . .
O15 Ni4 Cl1 13.3(3) . .
S3 Ni4 Cl1 88.76(6) . .
C36 S4 C2 100.7(2) . .
C36 S4 Ni3 95.53(15) . .
C2 S4 Ni3 95.73(14) . .
C31 O4 Ni3 117.2(3) . .
C31 O4 Ni4 115.9(3) . .
Ni3 O4 Ni4 125.00(12) . .
C3 C4 C5 117.7(4) . .
C3 C4 C7 121.1(6) . .
C5 C4 C7 121.2(6) . .
C46 O5 Ni1 127.8(3) . .
C4 C5 C6 120.8(5) . .
C4 C5 H40 119.6 . .
C6 C5 H40 119.6 . .
O12 Dy2 C44 71.1(8) . .
O12 Dy2 C42 82.1(8) . 5_565
C44 Dy2 C42 100.7(5) . 5_565
O12 Dy2 O15 134.8(5) . .
C44 Dy2 O15 126.4(5) . .
C42 Dy2 O15 125.0(5) 5_565 .
O12 Dy2 N1 114.5(7) . 5_565
C44 Dy2 N1 125.5(4) . 5_565
C42 Dy2 N1 36.5(4) 5_565 5_565
O15 Dy2 N1 89.3(3) . 5_565
O12 Dy2 N2 105.1(7) . .
C44 Dy2 N2 39.8(4) . .
C42 Dy2 N2 126.1(4) 5_565 .
O15 Dy2 N2 87.5(2) . .
N1 Dy2 N2 126.03(13) 5_565 .
O12 Dy2 O14 144.9(6) . .
C44 Dy2 O14 85.4(7) . .
C42 Dy2 O14 77.0(8) 5_565 .
O15 Dy2 O14 80.1(5) . .
N1 Dy2 O14 59.2(8) 5_565 .
N2 Dy2 O14 67.2(7) . .
O12 Dy2 O13 71.7(6) . .
C44 Dy2 O13 49.3(5) . .
C42 Dy2 O13 51.5(5) 5_565 .
O15 Dy2 O13 153.1(4) . .
N1 Dy2 O13 79.7(4) 5_565 .
N2 Dy2 O13 79.6(4) . .
O14 Dy2 O13 73.2(6) . .
O12 Dy2 O8 80.2(6) . 5_565
C44 Dy2 O8 147.9(4) . 5_565
C42 Dy2 O8 89.0(3) 5_565 5_565
O15 Dy2 O8 66.7(2) . 5_565
N1 Dy2 O8 79.22(10) 5_565 5_565
N2 Dy2 O8 144.73(10) . 5_565
O14 Dy2 O8 126.7(6) . 5_565
O13 Dy2 O8 133.4(4) . 5_565
O12 Dy2 O9 73.2(5) . .
C44 Dy2 O9 90.0(3) . .
C42 Dy2 O9 148.2(4) 5_565 .
O15 Dy2 O9 66.4(2) . .
N1 Dy2 O9 144.43(10) 5_565 .
N2 Dy2 O9 80.40(10) . .
O14 Dy2 O9 134.1(7) . .
O13 Dy2 O9 133.0(4) . .
O8 Dy2 O9 67.65(9) 5_565 .
O12 Dy2 Cl1 146.5(5) . .
C44 Dy2 Cl1 122.0(4) . .
C42 Dy2 Cl1 120.5(4) 5_565 .
O15 Dy2 Cl1 11.8(2) . .
N1 Dy2 Cl1 84.01(10) 5_565 .
N2 Dy2 Cl1 82.18(10) . .
O14 Dy2 Cl1 68.3(5) . .
O13 Dy2 Cl1 141.3(3) . .
O8 Dy2 Cl1 76.13(7) 5_565 .
O9 Dy2 Cl1 76.03(7) . .
C46 O6 Ni2 128.0(3) . .
C1 C6 C5 122.1(5) . .
C1 C6 S1 119.7(3) . .
C5 C6 S1 118.1(4) . .
C41 O7 Ni1 124.0(2) . .
C41 O7 Ni2 123.6(2) . .
Ni1 O7 Ni2 96.13(11) . .
C8 C7 C10 128.6(11) . .
C8 C7 C9 91.4(13) . .
C10 C7 C9 97.7(12) . .
C8 C7 C4 111.2(8) . .
C10 C7 C4 113.7(7) . .
C9 C7 C4 107.6(9) . .
C41 O8 Ni3 111.9(2) . .
C41 O8 Dy2 131.4(2) . 3_665
Ni3 O8 Dy2 102.90(10) . 3_665
C41 O8 Dy1 96.1(2) . .
Ni3 O8 Dy1 100.97(10) . .
Dy2 O8 Dy1 109.79(10) 3_665 .
C7 C8 H8A 109.5 . .
C7 C8 H8B 109.5 . .
H8A C8 H8B 109.5 . .
C7 C8 H8C 109.5 . .
H8A C8 H8C 109.5 . .
H8B C8 H8C 109.5 . .
C41 O9 Ni4 112.3(2) . .
C41 O9 Dy2 129.9(2) . .
Ni4 O9 Dy2 103.00(10) . .
C41 O9 Dy1 97.0(2) . .
Ni4 O9 Dy1 101.05(10) . .
Dy2 O9 Dy1 110.19(9) . .
C7 C9 H9A 109.5 . .
C7 C9 H9B 109.5 . .
H9A C9 H9B 109.5 . .
C7 C9 H9C 109.5 . .
H9A C9 H9C 109.5 . .
H9B C9 H9C 109.5 . .
Ni4 O10 Ni3 98.87(11) . 5_565
Ni4 O10 Dy1 107.92(11) . .
Ni3 O10 Dy1 108.40(11) 5_565 .
O2 C11 C12 120.8(4) . .
O2 C11 C16 122.2(4) . .
C12 C11 C16 116.9(4) . .
C11 C12 C14 121.0(5) . .
C11 C12 S1 117.2(3) . .
C14 C12 S1 121.4(5) . .
C15 C13 C14 117.6(5) . .
C15 C13 C17 121.1(7) . .
C14 C13 C17 121.3(7) . .
C43 O14 Dy2 98.0(10) 5_565 .
C12 C14 C13 120.6(6) . .
C12 C14 H14 119.7 . .
C13 C14 H14 119.7 . .
Cl1 O15 Ni4 114.1(11) . .
Cl1 O15 Ni3 113.1(11) . 5_565
Ni4 O15 Ni3 95.5(4) . 5_565
Cl1 O15 Dy2 116.2(12) . .
Ni4 O15 Dy2 108.1(4) . .
Ni3 O15 Dy2 107.7(4) 5_565 .
C13 C15 C16 122.5(6) . .
C13 C15 H16 118.7 . .
C16 C15 H16 118.7 . .
C15 C16 C11 121.1(6) . .
C15 C16 S2 122.1(5) . .
C11 C16 S2 116.3(3) . .
C20 C17 C18 134.5(10) . .
C20 C17 C13 112.4(9) . .
C18 C17 C13 110.3(8) . .
C20 C17 C19 84.1(12) . .
C18 C17 C19 98.2(8) . .
C13 C17 C19 107.0(8) . .
C17 C18 H18A 109.5 . .
C17 C18 H18B 109.5 . .
H18A C18 H18B 109.5 . .
C17 C18 H18C 109.5 . .
H18A C18 H18C 109.5 . .
H18B C18 H18C 109.5 . .
C17 C19 H19A 109.5 . .
C17 C19 H19B 109.5 . .
H19A C19 H19B 109.5 . .
C17 C19 H19C 109.5 . .
H19A C19 H19C 109.5 . .
H19B C19 H19C 109.5 . .
C17 C20 H20A 109.5 . .
C17 C20 H20B 109.5 . .
H20A C20 H20B 109.5 . .
C17 C20 H20C 109.5 . .
H20A C20 H20C 109.5 . .
H20B C20 H20C 109.5 . .
O3 C21 C22 123.2(4) . .
O3 C21 C26 122.1(4) . .
C22 C21 C26 114.7(4) . .
C23 C22 C21 122.2(4) . .
C23 C22 S2 118.5(4) . .
C21 C22 S2 119.2(3) . .
C24 C23 C22 122.3(5) . .
C24 C23 H28 118.8 . .
C22 C23 H28 118.8 . .
C23 C24 C25 116.8(4) . .
C23 C24 C27 121.8(5) . .
C25 C24 C27 121.2(5) . .
C26 C25 C24 120.7(5) . .
C26 C25 H30 119.7 . .
C24 C25 H30 119.7 . .
C25 C26 C21 123.1(5) . .
C25 C26 S3 118.5(4) . .
C21 C26 S3 118.4(3) . .
C29 C27 C28 102.5(8) . .
C29 C27 C24 109.8(6) . .
C28 C27 C24 111.6(7) . .
C29 C27 C30 120.5(9) . .
C28 C27 C30 105.9(8) . .
C24 C27 C30 106.5(8) . .
C27 C28 H28A 109.5 . .
C27 C28 H28B 109.5 . .
H28A C28 H28B 109.5 . .
C27 C28 H28C 109.5 . .
H28A C28 H28C 109.5 . .
H28B C28 H28C 109.5 . .
C27 C29 H29A 109.5 . .
C27 C29 H29B 109.5 . .
H29A C29 H29B 109.5 . .
C27 C29 H29C 109.5 . .
H29A C29 H29C 109.5 . .
H29B C29 H29C 109.5 . .
C27 C30 H30A 109.5 . .
C27 C30 H30B 109.5 . .
H30A C30 H30B 109.5 . .
C27 C30 H30C 109.5 . .
H30A C30 H30C 109.5 . .
H30B C30 H30C 109.5 . .
O4 C31 C32 122.5(4) . .
O4 C31 C36 121.9(4) . .
C32 C31 C36 115.6(4) . .
C31 C32 C33 120.9(5) . .
C31 C32 S3 120.1(3) . .
C33 C32 S3 119.0(4) . .
C34 C33 C32 123.0(5) . .
C34 C33 H24 118.5 . .
C32 C33 H24 118.5 . .
C33 C34 C35 116.6(4) . .
C33 C34 C37 123.0(6) . .
C35 C34 C37 120.4(6) . .
C36 C35 C34 121.5(5) . .
C36 C35 H26 119.3 . .
C34 C35 H26 119.3 . .
C35 C36 C31 122.4(5) . .
C35 C36 S4 118.5(4) . .
C31 C36 S4 119.2(3) . .
C40A C37 C38 122.8(12) . .
C40A C37 C39B 65.1(13) . .
C38 C37 C39B 121.8(10) . .
C40A C37 C34 114.6(13) . .
C38 C37 C34 112.5(7) . .
C39B C37 C34 112.2(7) . .
C40A C37 C40B 38.2(13) . .
C38 C37 C40B 101.3(13) . .
C39B C37 C40B 103.3(15) . .
C34 C37 C40B 102.5(9) . .
C40A C37 C39A 112.9(14) . .
C38 C37 C39A 85.3(10) . .
C39B C37 C39A 49.5(9) . .
C34 C37 C39A 103.2(8) . .
C40B C37 C39A 148.4(13) . .
C37 C38 H48A 109.5 . .
C37 C38 H48B 109.5 . .
H48A C38 H48B 109.5 . .
C37 C38 H48C 109.5 . .
H48A C38 H48C 109.5 . .
H48B C38 H48C 109.5 . .
O7 C41 O8 121.9(3) . .
O7 C41 O9 122.4(3) . .
O8 C41 O9 115.7(3) . .
O7 C41 Dy1 172.2(3) . .
O8 C41 Dy1 58.65(17) . .
O9 C41 Dy1 57.79(17) . .
N1 C42 Dy2 72.6(7) . 3_665
N1 C43 O14 93.2(9) . 3_665
N2 C44 Dy2 73.2(6) . .
N2 C45 H22A 109.5 . .
N2 C45 H22B 109.5 . .
H22A C45 H22B 109.5 . .
N2 C45 H22C 109.5 . .
H22A C45 H22C 109.5 . .
H22B C45 H22C 109.5 . .
C49 C47 C48 117.9(5) . .
C49 C47 C46 120.9(5) . .
C48 C47 C46 121.2(5) . .
C47 C49 C50 120.7(6) . .
C47 C49 H56 119.6 . .
C50 C49 H56 119.6 . .
C51 C50 C49 122.1(6) . .
C51 C50 H57 119.0 . .
C49 C50 H57 119.0 . .
C50 C51 C52 116.5(5) . .
C50 C51 C51 122.1(3) . 10_557
C52 C51 C51 121.4(3) . 10_557
C48 C52 C51 120.5(6) . .
C48 C52 H59 119.8 . .
C51 C52 H59 119.8 . .
C47 C48 C52 122.2(6) . .
C47 C48 H60 118.9 . .
C52 C48 H60 118.9 . .
O6 C46 O5 126.2(4) . .
O6 C46 C47 117.5(4) . .
O5 C46 C47 116.3(4) . .

loop_
_geom_bond_atom_site_label_1
_geom_bond_atom_site_label_2
_geom_bond_distance
_geom_bond_site_symmetry_2
Dy1 O11 2.355(5) .
Dy1 O10 2.401(3) 5_565
Dy1 O10 2.401(3) 3_665
Dy1 O10 2.401(3) .
Dy1 O9 2.569(3) 5_565
Dy1 O9 2.569(3) 3_665
Dy1 O9 2.569(3) .
Dy1 O8 2.588(3) 3_665
Dy1 O8 2.588(3) 5_565
Dy1 O8 2.588(3) .
Dy1 C41 3.013(3) 3_665
Dy1 C41 3.013(3) 5_565
Ni1 O5 2.019(3) .
Ni1 O2 2.019(3) .
Ni1 O1 2.029(3) .
Ni1 N1 2.069(4) .
Ni1 O7 2.081(3) .
Ni1 S1 2.4442(12) .
Cl1 O15 0.610(9) .
Cl1 Ni3 2.410(2) 5_565
Cl1 Ni4 2.416(2) .
Cl1 Dy2 2.674(2) .
S1 C12 1.779(5) .
S1 C6 1.794(5) .
O1 C1 1.332(5) .
O1 Ni3 2.036(3) .
N1 C43 1.451(8) .
N1 C42 1.471(18) .
N1 Dy2 2.361(4) 3_665
C1 C2 1.394(7) .
C1 C6 1.395(6) .
C10 C7 1.414(13) .
C10 H10A 0.9800 .
C10 H10B 0.9800 .
C10 H10C 0.9800 .
C39A C37 1.69(2) .
C39A H39A 0.9800 .
C39A H39B 0.9800 .
C39A H39C 0.9800 .
C40A C37 1.31(2) .
C40A H40A 0.9800 .
C40A H40B 0.9800 .
C40A H40C 0.9800 .
C40B C37 1.69(3) .
C40B H40D 0.9800 .
C40B H40E 0.9800 .
C40B H40F 0.9800 .
C39B C37 1.519(17) .
C39B H39D 0.9800 .
C39B H39E 0.9800 .
C39B H39F 0.9800 .
Ni2 O2 2.015(3) .
Ni2 O6 2.021(3) .
Ni2 O3 2.024(3) .
Ni2 N2 2.062(4) .
Ni2 O7 2.085(3) .
Ni2 S2 2.4500(12) .
S2 C16 1.781(6) .
S2 C22 1.785(5) .
O2 C11 1.309(5) .
N2 C45 1.352(16) .
N2 C44 1.587(16) .
N2 Dy2 2.371(4) .
C2 C3 1.392(6) .
C2 S4 1.799(5) .
Ni3 O10 2.053(3) 3_665
Ni3 O4 2.077(3) .
Ni3 O8 2.084(3) .
Ni3 O15 2.104(10) 3_665
Ni3 S4 2.3599(11) .
Ni3 Cl1 2.410(2) 3_665
S3 C32 1.755(5) .
S3 C26 1.781(5) .
S3 Ni4 2.3597(11) .
O3 C21 1.306(5) .
O3 Ni4 2.040(3) .
C3 C4 1.376(8) .
C3 H42 0.9500 .
Ni4 O10 2.045(3) .
Ni4 O9 2.079(3) .
Ni4 O4 2.086(3) .
Ni4 O15 2.102(10) .
S4 C36 1.784(5) .
O4 C31 1.322(5) .
C4 C5 1.396(8) .
C4 C7 1.529(7) .
O5 C46 1.269(6) .
C5 C6 1.403(6) .
C5 H40 0.9500 .
Dy2 O12 2.267(17) .
Dy2 C44 2.279(18) .
Dy2 C42 2.338(18) 5_565
Dy2 O15 2.347(10) .
Dy2 N1 2.361(4) 5_565
Dy2 O14 2.388(17) .
Dy2 O13 2.458(14) .
Dy2 O8 2.505(3) 5_565
Dy2 O9 2.513(3) .
O6 C46 1.256(6) .
O7 C41 1.261(4) .
C7 C8 1.383(15) .
C7 C9 1.519(19) .
O8 C41 1.291(4) .
O8 Dy2 2.505(3) 3_665
C8 H8A 0.9800 .
C8 H8B 0.9800 .
C8 H8C 0.9800 .
O9 C41 1.292(5) .
C9 H9A 0.9800 .
C9 H9B 0.9800 .
C9 H9C 0.9800 .
O10 Ni3 2.053(3) 5_565
C11 C12 1.405(7) .
C11 C16 1.403(7) .
C12 C14 1.406(6) .
C13 C15 1.357(10) .
C13 C14 1.416(9) .
C13 C17 1.540(8) .
O14 C43 1.76(3) 5_565
C14 H14 0.9500 .
O15 Ni3 2.104(10) 5_565
C15 C16 1.395(7) .
C15 H16 0.9500 .
C17 C20 1.420(17) .
C17 C18 1.482(15) .
C17 C19 1.582(15) .
C18 H18A 0.9800 .
C18 H18B 0.9800 .
C18 H18C 0.9800 .
C19 H19A 0.9800 .
C19 H19B 0.9800 .
C19 H19C 0.9800 .
C20 H20A 0.9800 .
C20 H20B 0.9800 .
C20 H20C 0.9800 .
C21 C22 1.414(6) .
C21 C26 1.416(6) .
C22 C23 1.390(6) .
C23 C24 1.382(8) .
C23 H28 0.9500 .
C24 C25 1.417(8) .
C24 C27 1.538(7) .
C25 C26 1.387(6) .
C25 H30 0.9500 .
C27 C29 1.536(12) .
C27 C28 1.541(14) .
C27 C30 1.553(17) .
C28 H28A 0.9800 .
C28 H28B 0.9800 .
C28 H28C 0.9800 .
C29 H29A 0.9800 .
C29 H29B 0.9800 .
C29 H29C 0.9800 .
C30 H30A 0.9800 .
C30 H30B 0.9800 .
C30 H30C 0.9800 .
C31 C32 1.400(6) .
C31 C36 1.414(6) .
C32 C33 1.420(6) .
C33 C34 1.361(9) .
C33 H24 0.9500 .
C34 C35 1.406(8) .
C34 C37 1.549(8) .
C35 C36 1.389(6) .
C35 H26 0.9500 .
C37 C38 1.434(12) .
C38 H48A 0.9800 .
C38 H48B 0.9800 .
C38 H48C 0.9800 .
C42 Dy2 2.338(18) 3_665
C43 O14 1.76(3) 3_665
C45 H22A 0.9800 .
C45 H22B 0.9800 .
C45 H22C 0.9800 .
C47 C49 1.342(8) .
C47 C48 1.359(8) .
C47 C46 1.505(6) .
C49 C50 1.386(8) .
C49 H56 0.9500 .
C50 C51 1.362(8) .
C50 H57 0.9500 .
C51 C52 1.381(8) .
C51 C51 1.483(9) 10_557
C52 C48 1.369(8) .
C52 H59 0.9500 .
C48 H60 0.9500 .

loop_
_platon_squeeze_void_nr
_platon_squeeze_void_average_x
_platon_squeeze_void_average_y
_platon_squeeze_void_average_z
_platon_squeeze_void_volume
_platon_squeeze_void_count_electrons
1 -0.007 -0.004 -0.002 20727.5 2824.4
